data_7704428
loop_
_publ_author_name
'Mortis, Alexandros'
'Barisic, Damir'
'Eichele, Klaus'
'Maichle-M\"ossmer, C\"acilia'
'Anwander, Reiner'

_publ_section_title
;
 Scandium bis(trimethylsilyl)methyl complexes revisited: extending the
 <sup>45</sup>Sc NMR chemical shift range and a new structural motif of
 Li[CH(SiMe<sub>3</sub>)<sub>2</sub>].
;
_journal_issue 23
_journal_name_full 'Dalton transactions (Cambridge, England : 2003)'
_journal_page_first 7829
_journal_page_last 7841
_journal_paper_doi 10.1039/d0dt01247e
_journal_volume 49
_journal_year 2020
_chemical_formula_sum 'C13 H33 Al O Si2'
_chemical_formula_weight 288.55
_chemical_properties_physical Air-sensitive,Moisture-sensitive
_space_group_crystal_system monoclinic
_space_group_IT_number 14
_space_group_name_Hall '-P 2yn'
_space_group_name_H-M_alt 'P 1 21/n 1'
_atom_sites_solution_hydrogens mixed
_audit_creation_method SHELXL-2014/7
_audit_update_record
;
2020-03-16 deposited with the CCDC.	2020-05-18 downloaded from the CCDC.
;
_cell_angle_alpha 90
_cell_angle_beta 109.6080(10)
_cell_angle_gamma 90
_cell_formula_units_Z 4
_cell_length_a 16.5825(12)
_cell_length_b 7.2695(5)
_cell_length_c 16.6064(11)
_cell_measurement_reflns_used 6129
_cell_measurement_temperature 102(2)
_cell_measurement_theta_max 28.87
_cell_measurement_theta_min 2.604
_cell_volume 1885.8(2)
_computing_cell_refinement 'SAINT V8.37A (Bruker AXS Inc., 2015)'
_computing_data_collection 'APEX3 v2016.5-0 (Bruker AXS)'
_computing_data_reduction 'SAINT V8.37A (Bruker AXS Inc., 2015)'
_computing_structure_refinement 'SHELXL-2014/7 (Sheldrick, 2014)'
_computing_structure_solution 'XT, VERSION 2014/5,SHELXS-13 (Sheldrick 2008)'
_diffrn_ambient_temperature 102(2)
_diffrn_measured_fraction_theta_full 0.999
_diffrn_measured_fraction_theta_max 0.999
_diffrn_measurement_device_type 'Bruker APEX II DUO'
_diffrn_measurement_method 'omega scans'
_diffrn_radiation_type MoK\a
_diffrn_radiation_wavelength 0.71073
_diffrn_reflns_av_R_equivalents 0.0433
_diffrn_reflns_av_unetI/netI 0.0310
_diffrn_reflns_Laue_measured_fraction_full 0.999
_diffrn_reflns_Laue_measured_fraction_max 0.999
_diffrn_reflns_limit_h_max 21
_diffrn_reflns_limit_h_min -21
_diffrn_reflns_limit_k_max 9
_diffrn_reflns_limit_k_min -9
_diffrn_reflns_limit_l_max 21
_diffrn_reflns_limit_l_min -21
_diffrn_reflns_number 24400
_diffrn_reflns_point_group_measured_fraction_full 0.999
_diffrn_reflns_point_group_measured_fraction_max 0.999
_diffrn_reflns_theta_full 25.242
_diffrn_reflns_theta_max 27.877
_diffrn_reflns_theta_min 2.129
_diffrn_source 'ImuS-focus sealed tube'
_exptl_absorpt_coefficient_mu 0.223
_exptl_absorpt_correction_T_max 0.7458
_exptl_absorpt_correction_T_min 0.6715
_exptl_absorpt_correction_type multi-scan
_exptl_absorpt_process_details sadabs
_exptl_crystal_colour colourless
_exptl_crystal_density_diffrn 1.016
_exptl_crystal_description column
_exptl_crystal_F_000 640
_exptl_crystal_size_max 0.252
_exptl_crystal_size_mid 0.144
_exptl_crystal_size_min 0.140
_refine_diff_density_max 0.418
_refine_diff_density_min -0.161
_refine_diff_density_rms 0.047
_refine_ls_extinction_method none
_refine_ls_goodness_of_fit_ref 1.050
_refine_ls_hydrogen_treatment mixed
_refine_ls_matrix_type full
_refine_ls_number_parameters 188
_refine_ls_number_reflns 4483
_refine_ls_number_restraints 0
_refine_ls_restrained_S_all 1.050
_refine_ls_R_factor_all 0.0485
_refine_ls_R_factor_gt 0.0347
_refine_ls_shift/su_max 0.001
_refine_ls_shift/su_mean 0.000
_refine_ls_structure_factor_coef Fsqd
_refine_ls_weighting_details 'w=1/[\s^2^(Fo^2^)+(0.0423P)^2^+0.4492P] where P=(Fo^2^+2Fc^2^)/3'
_refine_ls_weighting_scheme calc
_refine_ls_wR_factor_gt 0.0819
_refine_ls_wR_factor_ref 0.0882
_reflns_Friedel_coverage 0.000
_reflns_number_gt 3642
_reflns_number_total 4483
_reflns_threshold_expression 'I > 2\s(I)'
_cod_data_source_file d0dt01247e2.cif
_cod_data_source_block 5_mo_db196c_0m_a
_cod_depositor_comments 'Adding full bibliography for 7704428--7704433.cif.'
_cod_original_sg_symbol_H-M 'P 21/n'
_cod_database_code 7704428
_shelx_shelxl_version_number 2014/7
_shelx_space_group_comment
;
The symmetry employed for this shelxl refinement is uniquely defined
by the following loop, which should always be used as a source of
symmetry information in preference to the above space-group names.
They are only intended as comments.
;
_shelx_estimated_absorpt_t_min 0.946
_shelx_estimated_absorpt_t_max 0.969

loop_
_space_group_symop_operation_xyz
'x, y, z'
'-x+1/2, y+1/2, -z+1/2'
'-x, -y, -z'
'x-1/2, -y-1/2, z-1/2'

loop_
_atom_site_label
_atom_site_type_symbol
_atom_site_fract_x
_atom_site_fract_y
_atom_site_fract_z
_atom_site_U_iso_or_equiv
_atom_site_adp_type
_atom_site_occupancy
_atom_site_site_symmetry_order
_atom_site_calc_flag
_atom_site_refinement_flags_posn
_atom_site_refinement_flags_adp
_atom_site_refinement_flags_occupancy
_atom_site_disorder_assembly
_atom_site_disorder_group
C1 C 0.51933(8) 0.3225(2) 0.73705(9) 0.0174(3) Uani 1 1 d . . . . .
H1 H 0.5268(11) 0.433(3) 0.7147(11) 0.032(5) Uiso 1 1 d . . . . .
C2 C 0.60577(11) 0.5247(3) 0.91027(10) 0.0372(4) Uani 1 1 d . . . . .
H2A H 0.6589 0.4532 0.9267 0.056 Uiso 1 1 calc R U . . .
H2B H 0.5948 0.5661 0.9618 0.056 Uiso 1 1 calc R U . . .
H2C H 0.6112 0.6318 0.8766 0.056 Uiso 1 1 calc R U . . .
C3 C 0.51613(10) 0.1626(2) 0.90792(10) 0.0306(4) Uani 1 1 d . . . . .
H3A H 0.4665 0.0862 0.8778 0.046 Uiso 1 1 calc R U . . .
H3B H 0.5140 0.1959 0.9643 0.046 Uiso 1 1 calc R U . . .
H3C H 0.5688 0.0938 0.9147 0.046 Uiso 1 1 calc R U . . .
C4 C 0.41584(11) 0.5128(2) 0.83769(10) 0.0303(4) Uani 1 1 d . . . . .
H4A H 0.4149 0.6269 0.8060 0.045 Uiso 1 1 calc R U . . .
H4B H 0.4164 0.5423 0.8955 0.045 Uiso 1 1 calc R U . . .
H4C H 0.3648 0.4397 0.8081 0.045 Uiso 1 1 calc R U . . .
C5 C 0.58036(11) -0.0753(2) 0.72973(13) 0.0384(4) Uani 1 1 d . . . . .
H5A H 0.5353 -0.1026 0.6754 0.058 Uiso 1 1 calc R U . . .
H5B H 0.5596 -0.1030 0.7771 0.058 Uiso 1 1 calc R U . . .
H5C H 0.6309 -0.1507 0.7350 0.058 Uiso 1 1 calc R U . . .
C6 C 0.71194(10) 0.2038(3) 0.82586(12) 0.0419(5) Uani 1 1 d . . . . .
H6A H 0.7572 0.1299 0.8161 0.063 Uiso 1 1 calc R U . . .
H6B H 0.7031 0.1629 0.8785 0.063 Uiso 1 1 calc R U . . .
H6C H 0.7288 0.3337 0.8313 0.063 Uiso 1 1 calc R U . . .
C7 C 0.63787(11) 0.2310(2) 0.63588(11) 0.0335(4) Uani 1 1 d . . . . .
H7A H 0.5894 0.2010 0.5845 0.050 Uiso 1 1 calc R U . . .
H7B H 0.6880 0.1589 0.6363 0.050 Uiso 1 1 calc R U . . .
H7C H 0.6510 0.3624 0.6358 0.050 Uiso 1 1 calc R U . . .
C8 C 0.40767(12) 0.1558(3) 0.54032(11) 0.0319(4) Uani 1 1 d . . . . .
H8A H 0.4354(13) 0.042(3) 0.5385(13) 0.050(6) Uiso 1 1 d . . . . .
H8B H 0.4316(13) 0.251(3) 0.5154(13) 0.051(6) Uiso 1 1 d . . . . .
H8C H 0.3492(13) 0.140(3) 0.5029(13) 0.044(5) Uiso 1 1 d . . . . .
C9 C 0.34257(10) 0.0612(2) 0.70385(10) 0.0250(3) Uani 1 1 d . . . . .
H9A H 0.3260(11) 0.115(3) 0.7487(12) 0.037(5) Uiso 1 1 d . . . . .
H9B H 0.2871(12) 0.022(3) 0.6587(12) 0.038(5) Uiso 1 1 d . . . . .
H9C H 0.3731(12) -0.052(3) 0.7279(12) 0.048(6) Uiso 1 1 d . . . . .
C10 C 0.36008(9) 0.6037(2) 0.58969(10) 0.0270(3) Uani 1 1 d . . . . .
H10A H 0.3972 0.5703 0.5561 0.032 Uiso 1 1 calc R U . . .
H10B H 0.3905 0.6944 0.6339 0.032 Uiso 1 1 calc R U . . .
C11 C 0.27577(9) 0.6807(2) 0.53233(9) 0.0258(3) Uani 1 1 d . . . . .
H11A H 0.2594 0.6271 0.4742 0.031 Uiso 1 1 calc R U . . .
H11B H 0.2782 0.8163 0.5282 0.031 Uiso 1 1 calc R U . . .
C12 C 0.21395(9) 0.6222(2) 0.57768(10) 0.0256(3) Uani 1 1 d . . . . .
H12A H 0.2182 0.7043 0.6265 0.031 Uiso 1 1 calc R U . . .
H12B H 0.1541 0.6217 0.5380 0.031 Uiso 1 1 calc R U . . .
C13 C 0.24393(8) 0.4307(2) 0.60757(10) 0.0227(3) Uani 1 1 d . . . . .
H13A H 0.2285 0.3971 0.6583 0.027 Uiso 1 1 calc R U . . .
H13B H 0.2186 0.3396 0.5617 0.027 Uiso 1 1 calc R U . . .
Si1 Si 0.51454(2) 0.37709(6) 0.84453(2) 0.02121(11) Uani 1 1 d . . . . .
Si2 Si 0.60977(2) 0.17493(6) 0.73305(3) 0.02348(11) Uani 1 1 d . . . . .
O1 O 0.33692(6) 0.43971(14) 0.62891(6) 0.0206(2) Uani 1 1 d . . . . .
Al1 Al 0.40964(3) 0.22578(6) 0.65562(3) 0.01772(11) Uani 1 1 d . . . . .

loop_
_atom_site_aniso_label
_atom_site_aniso_U_11
_atom_site_aniso_U_22
_atom_site_aniso_U_33
_atom_site_aniso_U_23
_atom_site_aniso_U_13
_atom_site_aniso_U_12
C1 0.0191(6) 0.0163(7) 0.0168(7) 0.0011(5) 0.0059(5) -0.0006(5)
C2 0.0424(10) 0.0438(11) 0.0218(8) -0.0067(7) 0.0058(7) -0.0151(8)
C3 0.0327(8) 0.0367(9) 0.0223(8) 0.0088(7) 0.0090(6) -0.0014(7)
C4 0.0406(9) 0.0294(9) 0.0251(8) -0.0045(7) 0.0165(7) 0.0027(7)
C5 0.0367(9) 0.0238(9) 0.0612(12) 0.0070(8) 0.0252(9) 0.0075(7)
C6 0.0214(8) 0.0558(13) 0.0444(10) 0.0102(9) 0.0054(7) 0.0052(8)
C7 0.0337(8) 0.0362(10) 0.0389(9) -0.0051(8) 0.0231(7) -0.0042(7)
C8 0.0353(9) 0.0373(10) 0.0224(8) -0.0080(7) 0.0088(7) -0.0020(8)
C9 0.0276(8) 0.0182(7) 0.0298(8) -0.0011(6) 0.0105(7) -0.0029(6)
C10 0.0256(7) 0.0221(8) 0.0346(8) 0.0077(7) 0.0119(6) 0.0002(6)
C11 0.0291(8) 0.0260(8) 0.0229(7) 0.0054(6) 0.0093(6) 0.0045(6)
C12 0.0227(7) 0.0241(8) 0.0308(8) 0.0027(6) 0.0098(6) 0.0041(6)
C13 0.0168(6) 0.0244(8) 0.0270(7) 0.0010(6) 0.0076(6) -0.0006(6)
Si1 0.0243(2) 0.0237(2) 0.01479(19) -0.00080(15) 0.00541(15) -0.00359(16)
Si2 0.0194(2) 0.0238(2) 0.0290(2) 0.00393(17) 0.01045(16) 0.00144(16)
O1 0.0176(5) 0.0191(5) 0.0245(5) 0.0045(4) 0.0062(4) 0.0002(4)
Al1 0.0190(2) 0.0168(2) 0.0166(2) -0.00188(16) 0.00498(16) -0.00035(16)

loop_
_atom_type_symbol
_atom_type_description
_atom_type_scat_dispersion_real
_atom_type_scat_dispersion_imag
_atom_type_scat_source
C C 0.0033 0.0016 'International Tables Vol C Tables 4.2.6.8 and 6.1.1.4'
H H 0.0000 0.0000 'International Tables Vol C Tables 4.2.6.8 and 6.1.1.4'
Si Si 0.0817 0.0704 'International Tables Vol C Tables 4.2.6.8 and 6.1.1.4'
O O 0.0106 0.0060 'International Tables Vol C Tables 4.2.6.8 and 6.1.1.4'
Al Al 0.0645 0.0514 'International Tables Vol C Tables 4.2.6.8 and 6.1.1.4'

loop_
_geom_angle_atom_site_label_1
_geom_angle_atom_site_label_2
_geom_angle_atom_site_label_3
_geom_angle
_geom_angle_site_symmetry_1
_geom_angle_site_symmetry_3
_geom_angle_publ_flag
Si1 C1 Si2 116.88(7) . . ?
Si1 C1 Al1 113.80(7) . . ?
Si2 C1 Al1 109.55(7) . . ?
Si1 C1 H1 105.0(11) . . ?
Si2 C1 H1 105.8(11) . . ?
Al1 C1 H1 104.6(11) . . ?
Si1 C2 H2A 109.5 . . ?
Si1 C2 H2B 109.5 . . ?
H2A C2 H2B 109.5 . . ?
Si1 C2 H2C 109.5 . . ?
H2A C2 H2C 109.5 . . ?
H2B C2 H2C 109.5 . . ?
Si1 C3 H3A 109.5 . . ?
Si1 C3 H3B 109.5 . . ?
H3A C3 H3B 109.5 . . ?
Si1 C3 H3C 109.5 . . ?
H3A C3 H3C 109.5 . . ?
H3B C3 H3C 109.5 . . ?
Si1 C4 H4A 109.5 . . ?
Si1 C4 H4B 109.5 . . ?
H4A C4 H4B 109.5 . . ?
Si1 C4 H4C 109.5 . . ?
H4A C4 H4C 109.5 . . ?
H4B C4 H4C 109.5 . . ?
Si2 C5 H5A 109.5 . . ?
Si2 C5 H5B 109.5 . . ?
H5A C5 H5B 109.5 . . ?
Si2 C5 H5C 109.5 . . ?
H5A C5 H5C 109.5 . . ?
H5B C5 H5C 109.5 . . ?
Si2 C6 H6A 109.5 . . ?
Si2 C6 H6B 109.5 . . ?
H6A C6 H6B 109.5 . . ?
Si2 C6 H6C 109.5 . . ?
H6A C6 H6C 109.5 . . ?
H6B C6 H6C 109.5 . . ?
Si2 C7 H7A 109.5 . . ?
Si2 C7 H7B 109.5 . . ?
H7A C7 H7B 109.5 . . ?
Si2 C7 H7C 109.5 . . ?
H7A C7 H7C 109.5 . . ?
H7B C7 H7C 109.5 . . ?
Al1 C8 H8A 113.8(13) . . ?
Al1 C8 H8B 111.1(12) . . ?
H8A C8 H8B 109.8(17) . . ?
Al1 C8 H8C 109.9(11) . . ?
H8A C8 H8C 105.6(17) . . ?
H8B C8 H8C 106.2(17) . . ?
Al1 C9 H9A 114.4(11) . . ?
Al1 C9 H9B 111.3(10) . . ?
H9A C9 H9B 105.3(14) . . ?
Al1 C9 H9C 112.9(11) . . ?
H9A C9 H9C 105.7(16) . . ?
H9B C9 H9C 106.6(16) . . ?
O1 C10 C11 104.81(11) . . ?
O1 C10 H10A 110.8 . . ?
C11 C10 H10A 110.8 . . ?
O1 C10 H10B 110.8 . . ?
C11 C10 H10B 110.8 . . ?
H10A C10 H10B 108.9 . . ?
C10 C11 C12 102.67(12) . . ?
C10 C11 H11A 111.2 . . ?
C12 C11 H11A 111.2 . . ?
C10 C11 H11B 111.2 . . ?
C12 C11 H11B 111.2 . . ?
H11A C11 H11B 109.1 . . ?
C13 C12 C11 102.62(12) . . ?
C13 C12 H12A 111.2 . . ?
C11 C12 H12A 111.2 . . ?
C13 C12 H12B 111.2 . . ?
C11 C12 H12B 111.2 . . ?
H12A C12 H12B 109.2 . . ?
O1 C13 C12 104.07(11) . . ?
O1 C13 H13A 110.9 . . ?
C12 C13 H13A 110.9 . . ?
O1 C13 H13B 110.9 . . ?
C12 C13 H13B 110.9 . . ?
H13A C13 H13B 109.0 . . ?
C1 Si1 C3 111.39(7) . . ?
C1 Si1 C2 113.28(7) . . ?
C3 Si1 C2 106.96(8) . . ?
C1 Si1 C4 111.79(7) . . ?
C3 Si1 C4 108.52(7) . . ?
C2 Si1 C4 104.50(8) . . ?
C1 Si2 C7 110.01(7) . . ?
C1 Si2 C5 110.75(7) . . ?
C7 Si2 C5 108.86(8) . . ?
C1 Si2 C6 114.90(8) . . ?
C7 Si2 C6 105.44(8) . . ?
C5 Si2 C6 106.60(9) . . ?
C13 O1 C10 109.86(10) . . ?
C13 O1 Al1 123.17(9) . . ?
C10 O1 Al1 121.36(8) . . ?
O1 Al1 C8 100.36(7) . . ?
O1 Al1 C9 100.84(6) . . ?
C8 Al1 C9 114.15(8) . . ?
O1 Al1 C1 103.27(5) . . ?
C8 Al1 C1 117.62(7) . . ?
C9 Al1 C1 116.59(6) . . ?

loop_
_geom_bond_atom_site_label_1
_geom_bond_atom_site_label_2
_geom_bond_distance
_geom_bond_site_symmetry_2
_geom_bond_publ_flag
C1 Si1 1.8560(14) . ?
C1 Si2 1.8631(14) . ?
C1 Al1 1.9951(14) . ?
C1 H1 0.913(19) . ?
C2 Si1 1.8770(17) . ?
C2 H2A 0.9800 . ?
C2 H2B 0.9800 . ?
C2 H2C 0.9800 . ?
C3 Si1 1.8763(16) . ?
C3 H3A 0.9800 . ?
C3 H3B 0.9800 . ?
C3 H3C 0.9800 . ?
C4 Si1 1.8813(16) . ?
C4 H4A 0.9800 . ?
C4 H4B 0.9800 . ?
C4 H4C 0.9800 . ?
C5 Si2 1.8792(18) . ?
C5 H5A 0.9800 . ?
C5 H5B 0.9800 . ?
C5 H5C 0.9800 . ?
C6 Si2 1.8808(17) . ?
C6 H6A 0.9800 . ?
C6 H6B 0.9800 . ?
C6 H6C 0.9800 . ?
C7 Si2 1.8685(16) . ?
C7 H7A 0.9800 . ?
C7 H7B 0.9800 . ?
C7 H7C 0.9800 . ?
C8 Al1 1.9709(17) . ?
C8 H8A 0.95(2) . ?
C8 H8B 0.96(2) . ?
C8 H8C 0.97(2) . ?
C9 Al1 1.9768(16) . ?
C9 H9A 0.961(19) . ?
C9 H9B 1.012(19) . ?
C9 H9C 0.98(2) . ?
C10 O1 1.4702(17) . ?
C10 C11 1.510(2) . ?
C10 H10A 0.9900 . ?
C10 H10B 0.9900 . ?
C11 C12 1.522(2) . ?
C11 H11A 0.9900 . ?
C11 H11B 0.9900 . ?
C12 C13 1.506(2) . ?
C12 H12A 0.9900 . ?
C12 H12B 0.9900 . ?
C13 O1 1.4631(16) . ?
C13 H13A 0.9900 . ?
C13 H13B 0.9900 . ?
O1 Al1 1.9263(10) . ?
